data_2003109
loop_
_publ_author_name
'Robert E. Dinnebier'

_publ_section_title
;
 Disorder determined by high-resolution powder diffraction: structure
 of pentamethylcyclopentadienyllithium
;
_journal_issue 1
_journal_name_full 'Acta Crystallographica Section B'
_journal_page_first 35
_journal_page_last 44
_journal_paper_doi 10.1107/S0108768198007009
_journal_volume 55
_journal_year 1999
_chemical_formula_sum 'C10 H15 Li'
_chemical_formula_weight 142.17
_space_group_crystal_system trigonal
_space_group_IT_number 160
_space_group_name_Hall 'R 3 -2"'
_space_group_name_H-M_alt 'R 3 m :H'
_cell_angle_alpha 90
_cell_angle_beta 90
_cell_angle_gamma 120
_cell_formula_units_Z 3
_cell_length_a 14.7711(5)
_cell_length_b 14.7711(5)
_cell_length_c 3.82206(6)
_cell_measurement_temperature 293
_cell_volume 722.19(4)
_diffrn_radiation_type synchrotron
_diffrn_radiation_wavelength 0.84979
_exptl_crystal_density_diffrn 0.980
_cod_data_source_file se0236.cif
_cod_data_source_block Model
_cod_depositor_comments
;
 Updating space group information and adding the symmetry operation list.

 Antanas Vaitkus,
 2018-07-04
;
_cod_database_code 2003109

loop_
_space_group_symop_id
_space_group_symop_operation_xyz
1 x,y,z
2 -y,x-y,z
3 -x+y,-x,z
4 -y,-x,z
5 x,x-y,z
6 -x+y,y,z
7 x+2/3,y+1/3,z+1/3
8 -y+2/3,x-y+1/3,z+1/3
9 -x+y+2/3,-x+1/3,z+1/3
10 -y+2/3,-x+1/3,z+1/3
11 x+2/3,x-y+1/3,z+1/3
12 -x+y+2/3,y+1/3,z+1/3
13 x+1/3,y+2/3,z+2/3
14 -y+1/3,x-y+2/3,z+2/3
15 -x+y+1/3,-x+2/3,z+2/3
16 -y+1/3,-x+2/3,z+2/3
17 x+1/3,x-y+2/3,z+2/3
18 -x+y+1/3,y+2/3,z+2/3

loop_
_atom_site_label
_atom_site_fract_x
_atom_site_fract_y
_atom_site_fract_z
_atom_site_U_iso_or_equiv
_atom_site_occupancy
Li 0.6666 0.3333 0.5 0.060 1
C11 0.714 0.427 0 0.062(2) 0.3333
C12 0.758 0.362 0 0.062(2) 0.1666
C13 0.677 0.258 0 0.062(2) 0.1666
C21 0.774 0.547 0 0.046(3) 0.3333
C22 0.876 0.400 0 0.046(3) 0.1666
C23 0.689 0.160 0 0.046(3) 0.1666
